data_7705228
loop_
_publ_author_name
'Li, Meng-Hua'
'Lv, Shu-Li'
'You, Ming-Hua'
'Lin, Mei-Jin'

_publ_section_title
;
 Three-component D-A hybrid heterostructures with enhanced photochromic,
 photomodulated luminescence and selective anion-sensing properties.
;
_journal_issue 37
_journal_name_full 'Dalton transactions (Cambridge, England : 2003)'
_journal_page_first 13083
_journal_page_last 13089
_journal_paper_doi 10.1039/d0dt02390f
_journal_volume 49
_journal_year 2020
_chemical_formula_moiety 'C14 H20 N2 O8 Sm, C6 Co N6, 0.5(H O), 2(H2 O)'
_chemical_formula_sum 'C20 H24.5 Co N8 O10.5 Sm'
_chemical_formula_weight 754.25
_space_group_crystal_system monoclinic
_space_group_IT_number 15
_space_group_name_Hall '-C 2yc'
_space_group_name_H-M_alt 'C 1 2/c 1'
_atom_sites_solution_hydrogens mixed
_atom_sites_solution_primary dual
_audit_creation_date 2020-07-30
_audit_creation_method
;
Olex2 1.3
(compiled 2020.07.16 svn.r6f6c53a7 for OlexSys, GUI svn.r6139)
;
_audit_update_record
;
2020-07-30 deposited with the CCDC.	2020-08-20 downloaded from the CCDC.
;
_cell_angle_alpha 90
_cell_angle_beta 130.659(2)
_cell_angle_gamma 90
_cell_formula_units_Z 8
_cell_length_a 31.267(2)
_cell_length_b 11.4024(6)
_cell_length_c 21.1252(14)
_cell_measurement_reflns_used 9044
_cell_measurement_temperature 296.15
_cell_measurement_theta_max 26.35
_cell_measurement_theta_min 2.54
_cell_volume 5713.4(6)
_computing_cell_refinement 'SAINT V8.38A (Bruker, 2018)'
_computing_data_reduction 'SAINT V8.38A (Bruker, 2018)'
_computing_molecular_graphics 'Olex2 1.3 (Dolomanov et al., 2009)'
_computing_publication_material 'Olex2 1.3 (Dolomanov et al., 2009)'
_computing_structure_refinement 'SHELXL 2017/1 (Sheldrick, 2015)'
_computing_structure_solution 'SHELXT 2014/5 (Sheldrick, 2014)'
_diffrn_ambient_temperature 296.15
_diffrn_measured_fraction_theta_full 0.998
_diffrn_measured_fraction_theta_max 0.998
_diffrn_measurement_device_type 'CCD area detector'
_diffrn_measurement_method 'phi and omega scans'
_diffrn_radiation_monochromator graphite
_diffrn_radiation_type MoK\a
_diffrn_radiation_wavelength 0.71073
_diffrn_reflns_av_R_equivalents 0.0313
_diffrn_reflns_av_unetI/netI 0.0196
_diffrn_reflns_Laue_measured_fraction_full 0.998
_diffrn_reflns_Laue_measured_fraction_max 0.998
_diffrn_reflns_limit_h_max 37
_diffrn_reflns_limit_h_min -35
_diffrn_reflns_limit_k_max 13
_diffrn_reflns_limit_k_min -13
_diffrn_reflns_limit_l_max 25
_diffrn_reflns_limit_l_min -25
_diffrn_reflns_number 33182
_diffrn_reflns_point_group_measured_fraction_full 0.998
_diffrn_reflns_point_group_measured_fraction_max 0.998
_diffrn_reflns_theta_full 25.027
_diffrn_reflns_theta_max 25.027
_diffrn_reflns_theta_min 2.542
_diffrn_source_current 1.4
_diffrn_source_power 0.07
_diffrn_source_voltage 50.0
_exptl_absorpt_coefficient_mu 2.682
_exptl_absorpt_correction_T_max 0.7454
_exptl_absorpt_correction_T_min 0.6473
_exptl_absorpt_correction_type none
_exptl_absorpt_process_details
;
SADABS-2016/2 (Bruker,2016/2) was used for absorption correction.
wR2(int) was 0.0671 before and 0.0487 after correction.
The Ratio of minimum to maximum transmission is 0.8684.
The \l/2 correction factor is Not present.
;
_exptl_crystal_colour 'clear light white'
_exptl_crystal_colour_lustre clear
_exptl_crystal_colour_modifier light
_exptl_crystal_colour_primary white
_exptl_crystal_density_diffrn 1.754
_exptl_crystal_description block
_exptl_crystal_F_000 2988
_exptl_crystal_size_max 0.2
_exptl_crystal_size_mid 0.15
_exptl_crystal_size_min 0.11
_refine_diff_density_max 1.814
_refine_diff_density_min -0.536
_refine_diff_density_rms 0.088
_refine_ls_extinction_method none
_refine_ls_goodness_of_fit_ref 1.043
_refine_ls_hydrogen_treatment mixed
_refine_ls_matrix_type full
_refine_ls_number_parameters 395
_refine_ls_number_reflns 5042
_refine_ls_number_restraints 2
_refine_ls_restrained_S_all 1.042
_refine_ls_R_factor_all 0.0329
_refine_ls_R_factor_gt 0.0283
_refine_ls_shift/su_max 0.001
_refine_ls_shift/su_mean 0.000
_refine_ls_structure_factor_coef Fsqd
_refine_ls_weighting_details 'w=1/[\s^2^(Fo^2^)+(0.0280P)^2^+31.3009P] where P=(Fo^2^+2Fc^2^)/3'
_refine_ls_weighting_scheme calc
_refine_ls_wR_factor_gt 0.0658
_refine_ls_wR_factor_ref 0.0692
_reflns_Friedel_coverage 0.000
_reflns_number_gt 4576
_reflns_number_total 5042
_reflns_threshold_expression 'I > 2\s(I)'
_cod_data_source_file d0dt02390f2.cif
_cod_data_source_block c2
_cod_depositor_comments 'Adding full bibliography for 7705227--7705229.cif.'
_cod_original_formula_sum 'C20 H24.50 Co N8 O10.50 Sm'
_cod_database_code 7705228
_shelx_shelxl_version_number 2017/1
_shelx_space_group_comment
;
The symmetry employed for this shelxl refinement is uniquely defined
by the following loop, which should always be used as a source of
symmetry information in preference to the above space-group names.
They are only intended as comments.
;
_shelx_estimated_absorpt_t_max 0.757
_shelx_estimated_absorpt_t_min 0.616
_olex2_refinement_description
;
1. Fixed Uiso
 At 1.2 times of:
  All C(H) groups, All C(H,H) groups
 At 1.5 times of:
  All O(H) groups, All O(H,H) groups
2. Restrained distances
 Sm1-H8a \\sim Sm1-H8b
 with sigma of 0.02
 Sm1-H7a \\sim Sm1-H7b
 with sigma of 0.02
3. Others
 Fixed Sof: H6(0.5)
4.a Free rotating group:
 O8(H8a,H8b), O7(H7a,H7b), O6(H6), O5(H5a,H5b)
4.b Rotating group:
 O11(H11a,H11b)
4.c Secondary CH2 refined with riding coordinates:
 C19(H19a,H19b), C8(H8c,H8d)
4.d Aromatic/amide H refined with riding coordinates:
 C17(H17), C13(H13), C10(H10), C18(H18), C12(H12), C9(H9), C16(H16), C15(H15)
;
_smtbx_masks_void_probe_radius 1.2
_smtbx_masks_void_truncation_radius 1.2
_olex2_submission_special_instructions 'No special instructions were received'

loop_
_space_group_symop_operation_xyz
'x, y, z'
'-x, y, -z+1/2'
'x+1/2, y+1/2, z'
'-x+1/2, y+1/2, -z+1/2'
'-x, -y, -z'
'x, -y, z-1/2'
'-x+1/2, -y+1/2, -z'
'x+1/2, -y+1/2, z-1/2'

loop_
_atom_site_label
_atom_site_type_symbol
_atom_site_fract_x
_atom_site_fract_y
_atom_site_fract_z
_atom_site_U_iso_or_equiv
_atom_site_adp_type
_atom_site_occupancy
_atom_site_site_symmetry_order
_atom_site_calc_flag
_atom_site_refinement_flags_posn
_atom_site_refinement_flags_adp
_atom_site_refinement_flags_occupancy
_atom_site_disorder_assembly
_atom_site_disorder_group
Sm1 Sm 0.42354(2) 0.55145(2) 0.48986(2) 0.02586(7) Uani 1 1 d D . . . .
Co1 Co 0.63846(2) 0.97487(4) 0.78701(3) 0.02676(12) Uani 1 1 d . . . . .
O3 O 0.60375(12) 0.5444(2) 0.63528(16) 0.0365(6) Uani 1 1 d . . . . .
O8 O 0.34165(11) 0.6693(2) 0.38245(18) 0.0349(6) Uani 1 1 d G . . . .
H8A H 0.345315 0.737026 0.369671 0.052 Uiso 1 1 d DG U . . .
H8B H 0.312394 0.674420 0.377092 0.052 Uiso 1 1 d DG U . . .
O4 O 0.52037(12) 0.5820(3) 0.5996(2) 0.0510(9) Uani 1 1 d . . . . .
O2 O 0.96503(11) 0.1390(2) 1.03424(18) 0.0363(6) Uani 1 1 d . . . . .
O1 O 1.04829(11) 0.1754(3) 1.06910(19) 0.0428(7) Uani 1 1 d . . . . .
O10 O 0.33853(18) 0.4382(3) 0.4286(3) 0.0463(9) Uani 1 1 d . . . . .
N7 N 0.93570(12) 0.3622(3) 1.01248(18) 0.0254(6) Uani 1 1 d . . . . .
O7 O 0.43158(13) 0.7391(3) 0.5520(2) 0.0542(9) Uani 1 1 d G . . . .
H7A H 0.460620 0.782441 0.577049 0.081 Uiso 1 1 d DG U . . .
H7B H 0.419591 0.750639 0.577811 0.081 Uiso 1 1 d DG U . . .
N8 N 0.65453(13) 0.4992(3) 0.7966(2) 0.0309(7) Uani 1 1 d . . . . .
O6 O 0.500000 1.3561(4) 0.750000 0.0507(12) Uani 1 2 d GS T P . .
H6 H 0.524157 1.310324 0.756808 0.076 Uiso 0.5 1 d G U P . .
C3 C 0.64383(15) 1.0659(3) 0.7174(2) 0.0250(8) Uani 1 1 d . . . . .
O9 O 0.26809(15) 0.4020(3) 0.2657(3) 0.0552(9) Uani 1 1 d . . . . .
N5 N 0.64770(13) 1.1205(3) 0.6761(2) 0.0337(7) Uani 1 1 d . . . . .
N1 N 0.52915(17) 0.8710(3) 0.6331(2) 0.0443(9) Uani 1 1 d . . . . .
C11 C 0.76540(16) 0.4329(3) 0.8933(2) 0.0258(8) Uani 1 1 d . . . . .
C20 C 1.00269(16) 0.2044(3) 1.0506(2) 0.0297(8) Uani 1 1 d . . . . .
C7 C 0.57172(16) 0.5559(3) 0.6506(3) 0.0359(10) Uani 1 1 d . . . . .
O11 O 0.42866(18) 0.5066(4) 0.6059(2) 0.0729(11) Uani 1 1 d . . . . .
H11A H 0.427664 0.429568 0.611274 0.109 Uiso 1 1 d R U . . .
H11B H 0.398094 0.531292 0.597085 0.109 Uiso 1 1 d R U . . .
C17 C 0.89455(15) 0.3379(3) 0.9310(2) 0.0281(8) Uani 1 1 d . . . . .
H17 H 0.903702 0.306647 0.900534 0.034 Uiso 1 1 calc R U . . .
C6 C 0.6327(2) 0.8773(4) 0.8542(3) 0.0397(10) Uani 1 1 d . . . . .
O5 O 0.84887(17) 1.1509(3) 1.0847(3) 0.0681(11) Uani 1 1 d G . . . .
H5A H 0.862090 1.214728 1.112008 0.102 Uiso 1 1 d G U . . .
H5B H 0.824232 1.165794 1.032900 0.102 Uiso 1 1 d G U . . .
C14 C 0.82518(15) 0.4047(3) 0.9373(2) 0.0250(8) Uani 1 1 d . . . . .
C13 C 0.66732(17) 0.3974(3) 0.7807(3) 0.0339(9) Uani 1 1 d . . . . .
H13 H 0.638705 0.350099 0.737146 0.041 Uiso 1 1 calc R U . . .
C2 C 0.59513(17) 1.0968(4) 0.7805(2) 0.0332(9) Uani 1 1 d . . . . .
C19 C 0.99402(15) 0.3355(3) 1.0500(2) 0.0298(8) Uani 1 1 d . . . . .
H19A H 1.019746 0.365038 1.106718 0.036 Uiso 1 1 calc R U . . .
H19B H 1.002522 0.374656 1.018554 0.036 Uiso 1 1 calc R U . . .
C10 C 0.75060(17) 0.5341(3) 0.9116(2) 0.0330(9) Uani 1 1 d . . . . .
H10 H 0.778275 0.580435 0.956945 0.040 Uiso 1 1 calc R U . . .
C18 C 0.83932(15) 0.3589(3) 0.8927(2) 0.0268(8) Uani 1 1 d . . . . .
H18 H 0.811189 0.342094 0.836251 0.032 Uiso 1 1 calc R U . . .
C1 C 0.57153(18) 0.9068(3) 0.6914(2) 0.0318(9) Uani 1 1 d . . . . .
N6 N 0.57055(18) 1.1764(4) 0.7754(3) 0.0531(10) Uani 1 1 d . . . . .
N2 N 0.6289(2) 0.8166(3) 0.8936(3) 0.0542(11) Uani 1 1 d . . . . .
C8 C 0.59506(17) 0.5376(4) 0.7398(3) 0.0390(10) Uani 1 1 d . . . . .
H8C H 0.592048 0.610418 0.760376 0.047 Uiso 1 1 calc R U . . .
H8D H 0.572438 0.479128 0.739608 0.047 Uiso 1 1 calc R U . . .
C12 C 0.72234(16) 0.3627(3) 0.8283(2) 0.0295(8) Uani 1 1 d . . . . .
H12 H 0.730942 0.291816 0.817149 0.035 Uiso 1 1 calc R U . . .
C9 C 0.69475(17) 0.5655(4) 0.8622(2) 0.0338(9) Uani 1 1 d . . . . .
H9 H 0.684762 0.633200 0.874416 0.041 Uiso 1 1 calc R U . . .
C5 C 0.6867(2) 0.8626(4) 0.7958(2) 0.0394(10) Uani 1 1 d . . . . .
N3 N 0.71825(19) 0.7977(4) 0.8029(3) 0.0569(11) Uani 1 1 d . . . . .
C4 C 0.7032(2) 1.0513(4) 0.8820(3) 0.0448(11) Uani 1 1 d . . . . .
C16 C 0.92326(17) 0.4034(4) 1.0579(2) 0.0369(10) Uani 1 1 d . . . . .
H16 H 0.952043 0.416940 1.114661 0.044 Uiso 1 1 calc R U . . .
C15 C 0.86829(17) 0.4260(4) 1.0217(2) 0.0389(10) Uani 1 1 d . . . . .
H15 H 0.860059 0.455527 1.053714 0.047 Uiso 1 1 calc R U . . .
N4 N 0.7423(2) 1.1014(5) 0.9388(3) 0.0769(15) Uani 1 1 d . . . . .
H10A H 0.350(2) 0.449(4) 0.466(3) 0.015(15) Uiso 1 1 d . . . . .
H10B H 0.325(5) 0.396(11) 0.440(8) 0.22(6) Uiso 1 1 d . . . . .
H9A H 0.2765(16) 0.391(3) 0.308(2) 0.010(11) Uiso 1 1 d . . . . .
H9B H 0.232(3) 0.401(6) 0.240(4) 0.08(2) Uiso 1 1 d . . . . .

loop_
_atom_site_aniso_label
_atom_site_aniso_U_11
_atom_site_aniso_U_22
_atom_site_aniso_U_33
_atom_site_aniso_U_23
_atom_site_aniso_U_13
_atom_site_aniso_U_12
Sm1 0.02337(11) 0.01952(11) 0.02675(11) -0.00402(7) 0.01282(9) -0.00127(7)
Co1 0.0370(3) 0.0231(3) 0.0259(3) -0.00173(19) 0.0230(2) 0.0000(2)
O3 0.0313(15) 0.0410(16) 0.0288(14) -0.0039(12) 0.0159(13) 0.0044(12)
O8 0.0253(14) 0.0302(15) 0.0449(16) 0.0074(12) 0.0209(13) 0.0024(11)
O4 0.0235(15) 0.0456(18) 0.0491(18) -0.0203(15) 0.0084(14) 0.0050(13)
O2 0.0333(15) 0.0245(14) 0.0522(17) -0.0023(12) 0.0283(14) -0.0025(12)
O1 0.0292(15) 0.0348(16) 0.0586(19) -0.0104(14) 0.0260(15) -0.0014(12)
O10 0.046(2) 0.041(2) 0.064(3) -0.0015(19) 0.041(2) -0.0070(16)
N7 0.0255(16) 0.0217(15) 0.0242(15) -0.0001(12) 0.0141(14) 0.0002(12)
O7 0.0333(17) 0.0443(19) 0.077(2) -0.0341(17) 0.0323(17) -0.0102(14)
N8 0.0267(16) 0.0341(18) 0.0322(17) 0.0027(14) 0.0194(15) 0.0050(14)
O6 0.045(3) 0.028(2) 0.074(3) 0.000 0.036(3) 0.000
C3 0.0217(18) 0.0232(18) 0.0262(18) -0.0007(15) 0.0138(16) 0.0006(14)
O9 0.0300(19) 0.063(2) 0.058(3) -0.008(2) 0.0222(19) -0.0026(16)
N5 0.0275(17) 0.0335(18) 0.0362(18) 0.0071(15) 0.0190(16) 0.0013(14)
N1 0.057(2) 0.041(2) 0.044(2) -0.0126(17) 0.037(2) -0.0183(19)
C11 0.0317(19) 0.0260(18) 0.0220(17) 0.0029(14) 0.0185(16) 0.0040(15)
C20 0.027(2) 0.0253(19) 0.031(2) -0.0032(15) 0.0166(17) -0.0016(16)
C7 0.026(2) 0.026(2) 0.035(2) -0.0095(16) 0.0108(19) 0.0027(16)
O11 0.088(3) 0.090(3) 0.063(2) 0.005(2) 0.059(2) 0.023(2)
C17 0.032(2) 0.035(2) 0.0243(18) -0.0012(16) 0.0209(17) 0.0005(16)
C6 0.063(3) 0.032(2) 0.036(2) -0.0048(18) 0.038(2) -0.001(2)
O5 0.068(3) 0.051(2) 0.088(3) -0.025(2) 0.052(2) -0.0119(19)
C14 0.0309(19) 0.0192(17) 0.0230(18) 0.0013(14) 0.0167(16) 0.0032(15)
C13 0.034(2) 0.031(2) 0.037(2) -0.0043(17) 0.0231(19) -0.0054(17)
C2 0.038(2) 0.035(2) 0.034(2) -0.0093(17) 0.0265(19) -0.0050(18)
C19 0.0267(19) 0.027(2) 0.032(2) -0.0014(16) 0.0179(17) -0.0021(15)
C10 0.033(2) 0.034(2) 0.0255(19) -0.0024(16) 0.0163(18) 0.0061(17)
C18 0.0287(19) 0.031(2) 0.0183(17) 0.0007(15) 0.0144(16) 0.0000(15)
C1 0.050(3) 0.0234(19) 0.033(2) -0.0078(16) 0.032(2) -0.0102(18)
N6 0.058(3) 0.052(2) 0.058(3) -0.009(2) 0.042(2) 0.009(2)
N2 0.094(3) 0.042(2) 0.051(2) -0.0024(19) 0.058(3) -0.007(2)
C8 0.030(2) 0.047(3) 0.044(2) -0.0021(19) 0.026(2) 0.0038(18)
C12 0.032(2) 0.0240(19) 0.033(2) 0.0003(16) 0.0219(18) 0.0017(16)
C9 0.037(2) 0.033(2) 0.030(2) -0.0010(17) 0.0217(19) 0.0066(17)
C5 0.057(3) 0.039(2) 0.031(2) 0.0114(18) 0.032(2) 0.013(2)
N3 0.075(3) 0.058(3) 0.053(2) 0.023(2) 0.048(2) 0.030(2)
C4 0.054(3) 0.050(3) 0.036(2) 0.005(2) 0.032(2) 0.003(2)
C16 0.031(2) 0.043(2) 0.0214(18) -0.0075(17) 0.0105(17) 0.0074(18)
C15 0.038(2) 0.048(3) 0.0228(19) -0.0063(18) 0.0165(18) 0.0130(19)
N4 0.076(3) 0.094(4) 0.030(2) -0.011(2) 0.021(2) -0.031(3)

loop_
_atom_type_symbol
_atom_type_description
_atom_type_scat_dispersion_real
_atom_type_scat_dispersion_imag
_atom_type_scat_source
C C 0.0033 0.0016 'International Tables Vol C Tables 4.2.6.8 and 6.1.1.4'
H H 0.0000 0.0000 'International Tables Vol C Tables 4.2.6.8 and 6.1.1.4'
Co Co 0.3494 0.9721 'International Tables Vol C Tables 4.2.6.8 and 6.1.1.4'
N N 0.0061 0.0033 'International Tables Vol C Tables 4.2.6.8 and 6.1.1.4'
O O 0.0106 0.0060 'International Tables Vol C Tables 4.2.6.8 and 6.1.1.4'
Sm Sm -0.1638 3.4418 'International Tables Vol C Tables 4.2.6.8 and 6.1.1.4'

loop_
_geom_angle_atom_site_label_1
_geom_angle_atom_site_label_2
_geom_angle_atom_site_label_3
_geom_angle
_geom_angle_site_symmetry_1
_geom_angle_site_symmetry_3
_geom_angle_publ_flag
O3 Sm1 H10A 86.7(11) 5_666 . ?
O8 Sm1 O3 79.91(9) . 5_666 ?
O8 Sm1 H10A 77.7(12) . . ?
O4 Sm1 O3 116.84(10) . 5_666 ?
O4 Sm1 O8 137.21(10) . . ?
O4 Sm1 O2 74.11(10) . 8_455 ?
O4 Sm1 O1 75.64(12) . 4_656 ?
O4 Sm1 O10 149.57(14) . . ?
O4 Sm1 O7 73.95(10) . . ?
O4 Sm1 O11 80.69(14) . . ?
O4 Sm1 H10A 138.1(11) . . ?
O2 Sm1 O3 74.64(10) 8_455 5_666 ?
O2 Sm1 O8 147.14(9) 8_455 . ?
O2 Sm1 O1 116.79(10) 8_455 4_656 ?
O2 Sm1 O10 81.47(11) 8_455 . ?
O2 Sm1 O7 138.49(12) 8_455 . ?
O2 Sm1 O11 75.40(12) 8_455 . ?
O2 Sm1 H10A 80.4(12) 8_455 . ?
O1 Sm1 O3 71.91(10) 4_656 5_666 ?
O1 Sm1 O8 73.15(9) 4_656 . ?
O1 Sm1 O10 132.83(13) 4_656 . ?
O1 Sm1 O7 79.55(12) 4_656 . ?
O1 Sm1 O11 148.35(14) 4_656 . ?
O1 Sm1 H10A 146.2(11) 4_656 . ?
O10 Sm1 O3 72.36(13) . 5_666 ?
O10 Sm1 O8 71.14(11) . . ?
O10 Sm1 O7 116.47(12) . . ?
O10 Sm1 H10A 15.1(11) . . ?
O7 Sm1 O3 144.74(12) . 5_666 ?
O7 Sm1 O8 72.21(11) . . ?
O7 Sm1 H10A 107.4(11) . . ?
O11 Sm1 O3 138.76(13) . 5_666 ?
O11 Sm1 O8 113.45(12) . . ?
O11 Sm1 O10 75.72(16) . . ?
O11 Sm1 O7 73.88(14) . . ?
O11 Sm1 H10A 60.8(11) . . ?
C3 Co1 C6 177.40(16) . . ?
C2 Co1 C3 87.81(16) . . ?
C2 Co1 C6 94.21(18) . . ?
C2 Co1 C1 88.96(17) . . ?
C2 Co1 C5 174.89(19) . . ?
C2 Co1 C4 87.70(19) . . ?
C1 Co1 C3 89.54(15) . . ?
C1 Co1 C6 88.85(18) . . ?
C1 Co1 C5 94.84(19) . . ?
C1 Co1 C4 176.61(19) . . ?
C5 Co1 C3 88.81(16) . . ?
C5 Co1 C6 89.28(18) . . ?
C5 Co1 C4 88.5(2) . . ?
C4 Co1 C3 89.74(17) . . ?
C4 Co1 C6 91.99(19) . . ?
C7 O3 Sm1 123.8(2) . 5_666 ?
Sm1 O8 H8A 121.3 . . ?
Sm1 O8 H8B 123.4 . . ?
H8A O8 H8B 104.6 . . ?
C7 O4 Sm1 156.6(3) . . ?
C20 O2 Sm1 146.4(3) . 8_556 ?
C20 O1 Sm1 136.2(3) . 4_646 ?
Sm1 O10 H10A 73(5) . . ?
Sm1 O10 H10B 143(10) . . ?
H10A O10 H10B 73(10) . . ?
C17 N7 C19 117.6(3) . . ?
C16 N7 C17 120.6(3) . . ?
C16 N7 C19 121.7(3) . . ?
Sm1 O7 H7A 122.6 . . ?
Sm1 O7 H7B 123.2 . . ?
H7A O7 H7B 104.5 . . ?
C13 N8 C8 118.4(3) . . ?
C13 N8 C9 121.0(3) . . ?
C9 N8 C8 120.6(3) . . ?
H6 O6 H6 104.2 . 2_656 ?
N5 C3 Co1 179.2(3) . . ?
H9A O9 H9B 93(5) . . ?
C10 C11 C14 121.2(3) . . ?
C12 C11 C14 120.7(3) . . ?
C12 C11 C10 118.0(3) . . ?
O2 C20 O1 127.7(4) . . ?
O2 C20 C19 117.3(3) . . ?
O1 C20 C19 115.0(3) . . ?
O3 C7 O4 126.7(4) . . ?
O3 C7 C8 119.2(3) . . ?
O4 C7 C8 114.1(4) . . ?
Sm1 O11 H11A 110.9 . . ?
Sm1 O11 H11B 111.7 . . ?
H11A O11 H11B 102.5 . . ?
N7 C17 H17 119.7 . . ?
N7 C17 C18 120.5(3) . . ?
C18 C17 H17 119.7 . . ?
N2 C6 Co1 178.6(4) . . ?
H5A O5 H5B 109.5 . . ?
C18 C14 C11 119.2(3) . . ?
C18 C14 C15 118.0(3) . . ?
C15 C14 C11 122.8(3) . . ?
N8 C13 H13 119.9 . . ?
N8 C13 C12 120.2(4) . . ?
C12 C13 H13 119.9 . . ?
N6 C2 Co1 175.2(4) . . ?
N7 C19 C20 111.1(3) . . ?
N7 C19 H19A 109.4 . . ?
N7 C19 H19B 109.4 . . ?
C20 C19 H19A 109.4 . . ?
C20 C19 H19B 109.4 . . ?
H19A C19 H19B 108.0 . . ?
C11 C10 H10 120.2 . . ?
C9 C10 C11 119.6(4) . . ?
C9 C10 H10 120.2 . . ?
C17 C18 C14 120.3(3) . . ?
C17 C18 H18 119.9 . . ?
C14 C18 H18 119.9 . . ?
N1 C1 Co1 176.0(4) . . ?
N8 C8 C7 112.3(3) . . ?
N8 C8 H8C 109.1 . . ?
N8 C8 H8D 109.1 . . ?
C7 C8 H8C 109.1 . . ?
C7 C8 H8D 109.1 . . ?
H8C C8 H8D 107.9 . . ?
C11 C12 H12 119.8 . . ?
C13 C12 C11 120.4(4) . . ?
C13 C12 H12 119.8 . . ?
N8 C9 C10 120.6(4) . . ?
N8 C9 H9 119.7 . . ?
C10 C9 H9 119.7 . . ?
N3 C5 Co1 176.8(4) . . ?
N4 C4 Co1 177.9(5) . . ?
N7 C16 H16 119.7 . . ?
N7 C16 C15 120.6(3) . . ?
C15 C16 H16 119.7 . . ?
C14 C15 H15 120.0 . . ?
C16 C15 C14 119.9(4) . . ?
C16 C15 H15 120.0 . . ?

loop_
_geom_bond_atom_site_label_1
_geom_bond_atom_site_label_2
_geom_bond_distance
_geom_bond_site_symmetry_2
_geom_bond_publ_flag
Sm1 O3 2.444(3) 5_666 ?
Sm1 O8 2.437(3) . ?
Sm1 O4 2.349(3) . ?
Sm1 O2 2.386(3) 8_455 ?
Sm1 O1 2.399(3) 4_656 ?
Sm1 O10 2.434(4) . ?
Sm1 O7 2.437(3) . ?
Sm1 O11 2.405(4) . ?
Sm1 H10A 2.33(5) . ?
Co1 C3 1.895(4) . ?
Co1 C6 1.902(4) . ?
Co1 C2 1.883(4) . ?
Co1 C1 1.885(4) . ?
Co1 C5 1.893(4) . ?
Co1 C4 1.895(5) . ?
O3 C7 1.245(5) . ?
O8 H8A 0.8503 . ?
O8 H8B 0.8475 . ?
O4 C7 1.254(5) . ?
O2 C20 1.238(5) . ?
O1 C20 1.252(5) . ?
O10 H10A 0.63(4) . ?
O10 H10B 0.79(13) . ?
N7 C17 1.344(5) . ?
N7 C19 1.471(5) . ?
N7 C16 1.334(5) . ?
O7 H7A 0.8499 . ?
O7 H7B 0.8488 . ?
N8 C13 1.340(5) . ?
N8 C8 1.477(5) . ?
N8 C9 1.343(5) . ?
O6 H6 0.85(11) 2_656 ?
O6 H6 0.8499 . ?
C3 N5 1.141(5) . ?
O9 H9A 0.76(4) . ?
O9 H9B 0.87(7) . ?
N1 C1 1.146(5) . ?
C11 C14 1.482(5) . ?
C11 C10 1.390(5) . ?
C11 C12 1.388(5) . ?
C20 C19 1.518(5) . ?
C7 C8 1.527(6) . ?
O11 H11A 0.8893 . ?
O11 H11B 0.8919 . ?
C17 H17 0.9300 . ?
C17 C18 1.368(5) . ?
C6 N2 1.147(5) . ?
O5 H5A 0.8501 . ?
O5 H5B 0.8499 . ?
C14 C18 1.379(5) . ?
C14 C15 1.386(5) . ?
C13 H13 0.9300 . ?
C13 C12 1.368(5) . ?
C2 N6 1.148(5) . ?
C19 H19A 0.9700 . ?
C19 H19B 0.9700 . ?
C10 H10 0.9300 . ?
C10 C9 1.375(6) . ?
C18 H18 0.9300 . ?
C8 H8C 0.9700 . ?
C8 H8D 0.9700 . ?
C12 H12 0.9300 . ?
C9 H9 0.9300 . ?
C5 N3 1.162(6) . ?
C4 N4 1.161(6) . ?
C16 H16 0.9300 . ?
C16 C15 1.376(6) . ?
C15 H15 0.9300 . ?

loop_
_geom_torsion_atom_site_label_1
_geom_torsion_atom_site_label_2
_geom_torsion_atom_site_label_3
_geom_torsion_atom_site_label_4
_geom_torsion
_geom_torsion_site_symmetry_1
_geom_torsion_site_symmetry_2
_geom_torsion_site_symmetry_3
_geom_torsion_site_symmetry_4
_geom_torsion_publ_flag
Sm1 O3 C7 O4 -40.7(6) 5_666 . . . ?
Sm1 O3 C7 C8 139.4(3) 5_666 . . . ?
Sm1 O4 C7 O3 74.8(10) . . . . ?
Sm1 O4 C7 C8 -105.4(8) . . . . ?
Sm1 O2 C20 O1 -21.0(8) 8_556 . . . ?
Sm1 O2 C20 C19 160.2(3) 8_556 . . . ?
Sm1 O1 C20 O2 52.2(6) 4_646 . . . ?
Sm1 O1 C20 C19 -129.0(3) 4_646 . . . ?
O3 C7 C8 N8 -4.0(5) . . . . ?
O4 C7 C8 N8 176.1(3) . . . . ?
O2 C20 C19 N7 -11.9(5) . . . . ?
O1 C20 C19 N7 169.2(3) . . . . ?
N7 C17 C18 C14 -0.3(6) . . . . ?
N7 C16 C15 C14 0.7(7) . . . . ?
N8 C13 C12 C11 -0.3(6) . . . . ?
C11 C14 C18 C17 176.6(3) . . . . ?
C11 C14 C15 C16 -176.7(4) . . . . ?
C11 C10 C9 N8 0.0(6) . . . . ?
C17 N7 C19 C20 -65.5(4) . . . . ?
C17 N7 C16 C15 -2.5(6) . . . . ?
C14 C11 C10 C9 171.4(4) . . . . ?
C14 C11 C12 C13 -171.3(3) . . . . ?
C13 N8 C8 C7 -61.2(5) . . . . ?
C13 N8 C9 C10 4.2(6) . . . . ?
C19 N7 C17 C18 178.9(3) . . . . ?
C19 N7 C16 C15 -179.0(4) . . . . ?
C10 C11 C14 C18 -139.3(4) . . . . ?
C10 C11 C14 C15 38.5(6) . . . . ?
C10 C11 C12 C13 4.3(6) . . . . ?
C18 C14 C15 C16 1.2(6) . . . . ?
C8 N8 C13 C12 175.3(4) . . . . ?
C8 N8 C9 C10 -175.2(4) . . . . ?
C12 C11 C14 C18 36.1(5) . . . . ?
C12 C11 C14 C15 -146.0(4) . . . . ?
C12 C11 C10 C9 -4.2(6) . . . . ?
C9 N8 C13 C12 -4.1(6) . . . . ?
C9 N8 C8 C7 118.2(4) . . . . ?
C16 N7 C17 C18 2.3(6) . . . . ?
C16 N7 C19 C20 111.1(4) . . . . ?
C15 C14 C18 C17 -1.4(6) . . . . ?

loop_
_smtbx_masks_void_nr
_smtbx_masks_void_average_x
_smtbx_masks_void_average_y
_smtbx_masks_void_average_z
_smtbx_masks_void_volume
_smtbx_masks_void_count_electrons
_smtbx_masks_void_content
1 0.000 0.292 0.750 49.2 8.7 ?
2 0.000 0.708 0.250 49.2 8.6 ?
3 0.250 0.250 0.000 42.6 3.4 ?
4 0.250 0.750 0.500 42.6 3.4 ?
5 0.500 0.208 0.250 49.2 8.6 ?
6 0.500 0.792 0.750 49.2 8.7 ?
7 0.750 0.250 0.500 42.6 3.4 ?
8 0.750 0.750 0.000 42.6 3.4 ?
